data_7155387
loop_
_publ_author_name
'Becerra-Figueroa, Liliana'
'Brun, Elodie'
'Mathieson, Michael'
'Farrugia, Louis J.'
'Wilson, Claire'
'Prunet, Jo\"elle'
'Gamba-S\'anchez, Diego'

_publ_section_title
;
 Diastereoselective synthesis of trifluoromethylated 1,3-dioxanes by
 intramolecular oxa-Michael reaction.
;
_journal_issue 2
_journal_name_full 'Organic &amp; biomolecular chemistry'
_journal_page_first 301
_journal_page_last 305
_journal_paper_doi 10.1039/c6ob02333a
_journal_volume 15
_journal_year 2017
_chemical_formula_moiety 'C23 H24 F3 N O5'
_chemical_formula_sum 'C23 H24 F3 N O5'
_chemical_formula_weight 451.43
_space_group_crystal_system monoclinic
_space_group_IT_number 14
_space_group_name_Hall '-P 2ybc'
_space_group_name_H-M_alt 'P 1 21/c 1'
_symmetry_space_group_name_Hall '-P 2ybc'
_symmetry_space_group_name_H-M 'P 1 21/c 1'
_atom_sites_solution_hydrogens geom
_atom_sites_solution_primary direct
_audit_creation_date 2016-06-07
_audit_creation_method
;
Olex2 1.2
(compiled 2016.02.19 svn.r3266 for OlexSys, GUI svn.r5155)
;
_audit_update_record
;
2016-10-25 deposited with the CCDC.
2016-11-23 downloaded from the CCDC.
;
_cell_angle_alpha 90
_cell_angle_beta 91.704(6)
_cell_angle_gamma 90
_cell_formula_units_Z 4
_cell_length_a 8.898(3)
_cell_length_b 26.042(7)
_cell_length_c 9.427(2)
_cell_measurement_reflns_used 2565
_cell_measurement_temperature 100(2)
_cell_measurement_theta_max 25.17
_cell_measurement_theta_min 2.29
_cell_volume 2183.5(10)
_computing_cell_refinement 'SAINT v8.34A (Bruker, 2013)'
_computing_data_collection 'APEX2 (Bruker, 2013)'
_computing_data_reduction 'SAINT v8.34A (Bruker, 2013)'
_computing_molecular_graphics 'Olex2 (Dolomanov et al., 2009)'
_computing_publication_material 'Olex2 (Dolomanov et al., 2009)'
_computing_structure_refinement 'ShelXL (Sheldrick, 2015)'
_computing_structure_solution 'ShelXT (Sheldrick, 2015)'
_diffrn_ambient_temperature 100(2)
_diffrn_measured_fraction_theta_full 0.981
_diffrn_measured_fraction_theta_max 0.981
_diffrn_measurement_device_type 'Bruker APEX-II CCD'
_diffrn_measurement_method '\f and \w scans'
_diffrn_radiation_type MoK\a
_diffrn_radiation_wavelength 0.71073
_diffrn_reflns_av_R_equivalents 0.1173
_diffrn_reflns_av_unetI/netI 0.1185
_diffrn_reflns_Laue_measured_fraction_full 0.981
_diffrn_reflns_Laue_measured_fraction_max 0.981
_diffrn_reflns_limit_h_max 10
_diffrn_reflns_limit_h_min -10
_diffrn_reflns_limit_k_max 31
_diffrn_reflns_limit_k_min -31
_diffrn_reflns_limit_l_max 11
_diffrn_reflns_limit_l_min -10
_diffrn_reflns_number 12762
_diffrn_reflns_point_group_measured_fraction_full 0.981
_diffrn_reflns_point_group_measured_fraction_max 0.981
_diffrn_reflns_theta_full 25.277
_diffrn_reflns_theta_max 25.277
_diffrn_reflns_theta_min 1.564
_diffrn_standards_number 0
_exptl_absorpt_coefficient_mu 0.113
_exptl_absorpt_correction_T_max 0.7452
_exptl_absorpt_correction_T_min 0.4486
_exptl_absorpt_correction_type multi-scan
_exptl_absorpt_process_details
;
SADABS-2014/5 (Bruker,2014/5) was used for absorption correction.
wR2(int) was 0.1485 before and 0.1092 after correction.
The Ratio of minimum to maximum transmission is 0.6020.
The \l/2 correction factor is 0.00150.
;
_exptl_crystal_colour colourless
_exptl_crystal_colour_primary colourless
_exptl_crystal_density_diffrn 1.373
_exptl_crystal_description tablet
_exptl_crystal_F_000 944
_exptl_crystal_size_max 0.42
_exptl_crystal_size_mid 0.33
_exptl_crystal_size_min 0.12
_refine_diff_density_max 0.450
_refine_diff_density_min -0.325
_refine_diff_density_rms 0.099
_refine_ls_extinction_method none
_refine_ls_goodness_of_fit_ref 1.036
_refine_ls_hydrogen_treatment constr
_refine_ls_matrix_type full
_refine_ls_number_parameters 290
_refine_ls_number_reflns 3903
_refine_ls_number_restraints 0
_refine_ls_restrained_S_all 1.036
_refine_ls_R_factor_all 0.1229
_refine_ls_R_factor_gt 0.0780
_refine_ls_shift/su_max 0.000
_refine_ls_shift/su_mean 0.000
_refine_ls_structure_factor_coef Fsqd
_refine_ls_weighting_details 'w=1/[\s^2^(Fo^2^)+(0.0890P)^2^] where P=(Fo^2^+2Fc^2^)/3'
_refine_ls_weighting_scheme calc
_refine_ls_wR_factor_gt 0.1768
_refine_ls_wR_factor_ref 0.1978
_reflns_Friedel_coverage 0.000
_reflns_number_gt 2472
_reflns_number_total 3903
_reflns_threshold_expression 'I > 2\s(I)'
_cod_data_source_file c6ob02333a2.cif
_cod_data_source_block 2016gu0009_0m
_cod_depositor_comments 'Adding full bibliography for 7155386--7155387.cif.'
_cod_database_code 7155387
_shelx_space_group_comment
;
The symmetry employed for this shelxl refinement is uniquely defined
by the following loop, which should always be used as a source of
symmetry information in preference to the above space-group names.
They are only intended as comments.
;
_shelx_estimated_absorpt_t_max 0.987
_shelx_estimated_absorpt_t_min 0.954
_olex2_refinement_description
;
1. Fixed Uiso
 At 1.2 times of:
  All C(H) groups, All C(H,H) groups, All N(H) groups
 At 1.5 times of:
  All C(H,H,H) groups
2.a Ternary CH refined with riding coordinates:
 C6'(H6'), C2(H2), C4'(H4')
2.b Secondary CH2 refined with riding coordinates:
 C7'(H7'A,H7'B), C5'(H5'A,H5'B), C8'(H8'A,H8'B)
2.c Aromatic/amide H refined with riding coordinates:
 N3(H3), C14(H14), C10(H10), C12(H12), C10'(H10'), C12'(H12'), C4(H4),
 C14'(H14'), C11'(H11'), C13(H13), C11(H11), C13'(H13')
2.d Idealised Me refined as rotating group:
 C8(H8A,H8B,H8C)
;
_shelx_shelxl_version_number 2014/7
_olex2_submission_special_instructions 'No special instructions were received'

loop_
_space_group_symop_operation_xyz
'x, y, z'
'-x, y+1/2, -z+1/2'
'-x, -y, -z'
'x, -y-1/2, z-1/2'

loop_
_atom_site_label
_atom_site_type_symbol
_atom_site_fract_x
_atom_site_fract_y
_atom_site_fract_z
_atom_site_U_iso_or_equiv
_atom_site_adp_type
_atom_site_occupancy
_atom_site_site_symmetry_order
_atom_site_calc_flag
_atom_site_refinement_flags_posn
F2 F 0.6276(3) 0.44084(8) 0.6640(2) 0.0298(6) Uani 1 1 d .
F1 F 0.6004(3) 0.36064(8) 0.7041(2) 0.0297(6) Uani 1 1 d .
F3 F 0.8081(3) 0.38874(9) 0.6278(2) 0.0331(6) Uani 1 1 d .
O3' O 0.6440(3) 0.33565(9) 0.4342(2) 0.0203(6) Uani 1 1 d .
O1' O 0.6814(3) 0.42287(9) 0.3876(2) 0.0211(6) Uani 1 1 d .
O7 O 0.4463(3) 0.23346(10) 0.2755(3) 0.0268(7) Uani 1 1 d .
O5 O 0.9575(3) 0.24270(11) 0.1392(3) 0.0311(7) Uani 1 1 d .
O6 O 0.5963(3) 0.21087(10) 0.4580(3) 0.0296(7) Uani 1 1 d .
N3 N 0.8348(4) 0.25951(12) 0.3422(3) 0.0248(8) Uani 1 1 d .
H3 H 0.8461 0.2627 0.4327 0.030 Uiso 1 1 calc R
C1 C 0.5749(5) 0.23375(14) 0.3490(4) 0.0218(9) Uani 1 1 d .
C9 C 0.4326(5) 0.39370(14) 0.4531(4) 0.0209(9) Uani 1 1 d .
C15 C 0.6601(5) 0.39424(14) 0.6152(4) 0.0232(9) Uani 1 1 d .
C2' C 0.6009(5) 0.38611(13) 0.4644(4) 0.0207(9) Uani 1 1 d .
C9' C 0.7719(5) 0.55260(14) 0.1168(4) 0.0241(9) Uani 1 1 d .
C14 C 0.3720(5) 0.44111(15) 0.4212(4) 0.0252(9) Uani 1 1 d .
H14 H 0.4352 0.4686 0.4033 0.030 Uiso 1 1 calc R
C10 C 0.3374(5) 0.35290(15) 0.4819(4) 0.0254(9) Uani 1 1 d .
H10 H 0.3774 0.3208 0.5037 0.031 Uiso 1 1 calc R
C6' C 0.6768(5) 0.41421(14) 0.2357(4) 0.0226(9) Uani 1 1 d .
H6' H 0.5721 0.4164 0.2009 0.027 Uiso 1 1 calc R
C7' C 0.7655(5) 0.45696(14) 0.1694(4) 0.0245(9) Uani 1 1 d .
H7'A H 0.7686 0.4513 0.0678 0.029 Uiso 1 1 calc R
H7'B H 0.8680 0.4561 0.2073 0.029 Uiso 1 1 calc R
C5' C 0.7348(5) 0.36100(14) 0.2075(4) 0.0227(9) Uani 1 1 d .
H5'A H 0.8388 0.3581 0.2402 0.027 Uiso 1 1 calc R
H5'B H 0.7294 0.3539 0.1065 0.027 Uiso 1 1 calc R
C2 C 0.6883(5) 0.26744(14) 0.2785(4) 0.0217(9) Uani 1 1 d .
H2 H 0.6917 0.2575 0.1783 0.026 Uiso 1 1 calc R
C4' C 0.6389(5) 0.32332(13) 0.2857(4) 0.0216(9) Uani 1 1 d .
H4' H 0.5348 0.3261 0.2495 0.026 Uiso 1 1 calc R
C12 C 0.1243(5) 0.40765(16) 0.4442(4) 0.0296(10) Uani 1 1 d .
H12 H 0.0206 0.4123 0.4408 0.036 Uiso 1 1 calc R
C8' C 0.6988(5) 0.50975(14) 0.1966(4) 0.0264(9) Uani 1 1 d .
H8'A H 0.5926 0.5090 0.1705 0.032 Uiso 1 1 calc R
H8'B H 0.7077 0.5170 0.2974 0.032 Uiso 1 1 calc R
C10' C 0.9007(5) 0.57553(15) 0.1677(4) 0.0275(10) Uani 1 1 d .
H10' H 0.9450 0.5640 0.2524 0.033 Uiso 1 1 calc R
C12' C 0.9024(5) 0.63281(14) -0.0294(4) 0.0280(10) Uani 1 1 d .
H12' H 0.9452 0.6600 -0.0778 0.034 Uiso 1 1 calc R
C4 C 0.9533(5) 0.24745(14) 0.2676(4) 0.0266(10) Uani 1 1 d .
H4 H 1.0430 0.2420 0.3186 0.032 Uiso 1 1 calc R
C14' C 0.7110(5) 0.56995(15) -0.0105(4) 0.0293(10) Uani 1 1 d .
H14' H 0.6248 0.5544 -0.0485 0.035 Uiso 1 1 calc R
C11' C 0.9669(5) 0.61569(15) 0.0954(4) 0.0294(10) Uani 1 1 d .
H11' H 1.0546 0.6308 0.1315 0.035 Uiso 1 1 calc R
C13 C 0.2179(5) 0.44811(15) 0.4155(4) 0.0279(10) Uani 1 1 d .
H13 H 0.1777 0.4801 0.3924 0.033 Uiso 1 1 calc R
C11 C 0.1845(5) 0.35999(16) 0.4780(4) 0.0271(10) Uani 1 1 d .
H11 H 0.1211 0.3327 0.4983 0.032 Uiso 1 1 calc R
C13' C 0.7754(5) 0.60991(15) -0.0823(4) 0.0298(10) Uani 1 1 d .
H13' H 0.7318 0.6213 -0.1675 0.036 Uiso 1 1 calc R
C8 C 0.3299(5) 0.20227(16) 0.3345(5) 0.0354(11) Uani 1 1 d .
H8A H 0.2467 0.1998 0.2677 0.053 Uiso 1 1 calc GR
H8B H 0.2969 0.2177 0.4207 0.053 Uiso 1 1 calc GR
H8C H 0.3687 0.1685 0.3544 0.053 Uiso 1 1 calc GR

loop_
_atom_site_aniso_label
_atom_site_aniso_U_11
_atom_site_aniso_U_22
_atom_site_aniso_U_33
_atom_site_aniso_U_23
_atom_site_aniso_U_13
_atom_site_aniso_U_12
F2 0.0399(16) 0.0191(11) 0.0306(13) -0.0036(9) 0.0044(10) 0.0004(11)
F1 0.0382(16) 0.0253(12) 0.0258(12) 0.0045(10) 0.0056(10) -0.0071(11)
F3 0.0226(14) 0.0434(14) 0.0332(13) 0.0006(11) 0.0003(10) 0.0015(12)
O3' 0.0221(16) 0.0158(13) 0.0232(14) -0.0010(10) 0.0058(11) 0.0032(11)
O1' 0.0214(16) 0.0190(13) 0.0233(14) 0.0016(11) 0.0065(11) -0.0022(12)
O7 0.0227(17) 0.0217(14) 0.0363(16) 0.0025(12) 0.0075(12) -0.0020(12)
O5 0.0291(18) 0.0356(16) 0.0292(16) -0.0043(13) 0.0099(12) 0.0027(14)
O6 0.0383(19) 0.0246(14) 0.0260(15) 0.0003(12) 0.0037(12) -0.0040(14)
N3 0.025(2) 0.0237(17) 0.0255(18) -0.0015(14) 0.0035(14) 0.0007(15)
C1 0.027(2) 0.0173(18) 0.021(2) -0.0056(17) 0.0060(17) 0.0037(18)
C9 0.021(2) 0.0230(19) 0.019(2) -0.0020(16) 0.0047(15) -0.0017(18)
C15 0.026(2) 0.0170(19) 0.027(2) 0.0029(16) 0.0084(17) -0.0012(18)
C2' 0.026(2) 0.0116(17) 0.025(2) 0.0022(15) 0.0051(16) -0.0008(17)
C9' 0.026(2) 0.0208(19) 0.026(2) -0.0006(16) 0.0074(17) 0.0005(18)
C14 0.028(3) 0.022(2) 0.026(2) -0.0016(16) 0.0056(17) 0.0009(19)
C10 0.029(2) 0.025(2) 0.023(2) 0.0007(17) 0.0031(17) 0.0006(19)
C6' 0.021(2) 0.023(2) 0.024(2) 0.0039(16) 0.0049(16) 0.0004(17)
C7' 0.028(2) 0.0210(19) 0.025(2) 0.0052(16) 0.0051(17) -0.0008(18)
C5' 0.022(2) 0.023(2) 0.023(2) 0.0007(16) 0.0056(16) 0.0006(18)
C2 0.023(2) 0.0196(19) 0.023(2) -0.0008(16) 0.0027(16) 0.0022(17)
C4' 0.024(2) 0.0189(19) 0.022(2) -0.0006(16) 0.0019(16) 0.0003(17)
C12 0.016(2) 0.045(3) 0.028(2) -0.0044(19) 0.0050(17) 0.004(2)
C8' 0.024(2) 0.024(2) 0.031(2) 0.0024(17) 0.0072(17) -0.0022(19)
C10' 0.030(3) 0.025(2) 0.027(2) 0.0059(17) 0.0000(18) 0.0021(19)
C12' 0.035(3) 0.0193(19) 0.031(2) 0.0023(17) 0.0143(19) 0.0001(19)
C4 0.025(2) 0.022(2) 0.033(2) -0.0034(18) 0.0030(18) 0.0027(19)
C14' 0.029(3) 0.025(2) 0.034(2) 0.0002(18) -0.0017(18) -0.0037(19)
C11' 0.025(3) 0.025(2) 0.038(2) 0.0006(18) 0.0031(19) -0.0014(19)
C13 0.026(3) 0.028(2) 0.030(2) -0.0011(18) 0.0030(18) 0.007(2)
C11 0.027(3) 0.030(2) 0.025(2) -0.0016(17) 0.0044(17) -0.0070(19)
C13' 0.037(3) 0.026(2) 0.026(2) 0.0046(18) 0.0024(19) 0.001(2)
C8 0.027(3) 0.030(2) 0.050(3) -0.004(2) 0.013(2) -0.002(2)

loop_
_atom_type_symbol
_atom_type_description
_atom_type_scat_dispersion_real
_atom_type_scat_dispersion_imag
_atom_type_scat_source
C C 0.0033 0.0016 'International Tables Vol C Tables 4.2.6.8 and 6.1.1.4'
H H 0.0000 0.0000 'International Tables Vol C Tables 4.2.6.8 and 6.1.1.4'
N N 0.0061 0.0033 'International Tables Vol C Tables 4.2.6.8 and 6.1.1.4'
O O 0.0106 0.0060 'International Tables Vol C Tables 4.2.6.8 and 6.1.1.4'
F F 0.0171 0.0103 'International Tables Vol C Tables 4.2.6.8 and 6.1.1.4'

loop_
_geom_angle_atom_site_label_1
_geom_angle_atom_site_label_2
_geom_angle_atom_site_label_3
_geom_angle
C2' O3' C4' 114.0(3)
C2' O1' C6' 113.7(3)
C1 O7 C8 115.0(3)
C2 N3 H3 118.6
C4 N3 H3 118.6
C4 N3 C2 122.7(3)
O7 C1 C2 110.7(3)
O6 C1 O7 124.1(4)
O6 C1 C2 125.2(4)
C14 C9 C2' 120.9(3)
C14 C9 C10 119.4(4)
C10 C9 C2' 119.6(3)
F2 C15 C2' 112.2(3)
F1 C15 F2 106.6(3)
F1 C15 C2' 111.4(3)
F3 C15 F2 107.0(3)
F3 C15 F1 106.6(3)
F3 C15 C2' 112.6(3)
O3' C2' O1' 112.8(3)
O3' C2' C9 112.6(3)
O3' C2' C15 103.4(3)
O1' C2' C9 113.1(3)
O1' C2' C15 102.7(3)
C9 C2' C15 111.3(3)
C10' C9' C8' 121.3(3)
C10' C9' C14' 117.8(4)
C14' C9' C8' 120.9(4)
C9 C14 H14 119.7
C9 C14 C13 120.6(4)
C13 C14 H14 119.7
C9 C10 H10 120.0
C11 C10 C9 120.1(4)
C11 C10 H10 120.0
O1' C6' H6' 108.7
O1' C6' C7' 107.1(3)
O1' C6' C5' 108.6(3)
C7' C6' H6' 108.7
C5' C6' H6' 108.7
C5' C6' C7' 114.8(3)
C6' C7' H7'A 109.1
C6' C7' H7'B 109.1
C6' C7' C8' 112.6(3)
H7'A C7' H7'B 107.8
C8' C7' H7'A 109.1
C8' C7' H7'B 109.1
C6' C5' H5'A 110.1
C6' C5' H5'B 110.1
C6' C5' C4' 108.1(3)
H5'A C5' H5'B 108.4
C4' C5' H5'A 110.1
C4' C5' H5'B 110.1
N3 C2 C1 110.1(3)
N3 C2 H2 108.2
N3 C2 C4' 112.3(3)
C1 C2 H2 108.2
C1 C2 C4' 109.8(3)
C4' C2 H2 108.2
O3' C4' C5' 109.2(3)
O3' C4' C2 104.9(3)
O3' C4' H4' 109.0
C5' C4' C2 115.6(3)
C5' C4' H4' 109.0
C2 C4' H4' 109.0
C13 C12 H12 120.0
C13 C12 C11 120.0(4)
C11 C12 H12 120.0
C9' C8' C7' 114.2(3)
C9' C8' H8'A 108.7
C9' C8' H8'B 108.7
C7' C8' H8'A 108.7
C7' C8' H8'B 108.7
H8'A C8' H8'B 107.6
C9' C10' H10' 119.3
C9' C10' C11' 121.4(4)
C11' C10' H10' 119.3
C11' C12' H12' 120.1
C13' C12' H12' 120.1
C13' C12' C11' 119.7(4)
O5 C4 N3 126.9(4)
O5 C4 H4 116.5
N3 C4 H4 116.5
C9' C14' H14' 119.4
C13' C14' C9' 121.2(4)
C13' C14' H14' 119.4
C10' C11' H11' 120.2
C12' C11' C10' 119.6(4)
C12' C11' H11' 120.2
C14 C13 H13 120.1
C12 C13 C14 119.8(4)
C12 C13 H13 120.1
C10 C11 C12 120.2(4)
C10 C11 H11 119.9
C12 C11 H11 119.9
C12' C13' C14' 120.3(4)
C12' C13' H13' 119.8
C14' C13' H13' 119.8
O7 C8 H8A 109.5
O7 C8 H8B 109.5
O7 C8 H8C 109.5
H8A C8 H8B 109.5
H8A C8 H8C 109.5
H8B C8 H8C 109.5

loop_
_geom_bond_atom_site_label_1
_geom_bond_atom_site_label_2
_geom_bond_distance
F2 C15 1.333(4)
F1 C15 1.333(4)
F3 C15 1.326(5)
O3' C2' 1.401(4)
O3' C4' 1.436(4)
O1' C2' 1.409(4)
O1' C6' 1.449(4)
O7 C1 1.320(5)
O7 C8 1.440(5)
O5 C4 1.218(5)
O6 C1 1.198(4)
N3 H3 0.8600
N3 C2 1.434(5)
N3 C4 1.322(5)
C1 C2 1.507(6)
C9 C2' 1.511(6)
C9 C14 1.377(5)
C9 C10 1.391(6)
C15 C2' 1.515(5)
C9' C8' 1.504(5)
C9' C10' 1.366(6)
C9' C14' 1.378(5)
C14 H14 0.9300
C14 C13 1.382(6)
C10 H10 0.9300
C10 C11 1.373(6)
C6' H6' 0.9800
C6' C7' 1.511(5)
C6' C5' 1.505(5)
C7' H7'A 0.9700
C7' H7'B 0.9700
C7' C8' 1.522(5)
C5' H5'A 0.9700
C5' H5'B 0.9700
C5' C4' 1.507(5)
C2 H2 0.9800
C2 C4' 1.522(5)
C4' H4' 0.9800
C12 H12 0.9300
C12 C13 1.375(6)
C12 C11 1.385(6)
C8' H8'A 0.9700
C8' H8'B 0.9700
C10' H10' 0.9300
C10' C11' 1.389(6)
C12' H12' 0.9300
C12' C11' 1.368(6)
C12' C13' 1.360(6)
C4 H4 0.9300
C14' H14' 0.9300
C14' C13' 1.376(6)
C11' H11' 0.9300
C13 H13 0.9300
C11 H11 0.9300
C13' H13' 0.9300
C8 H8A 0.9600
C8 H8B 0.9600
C8 H8C 0.9600

loop_
_geom_torsion_atom_site_label_1
_geom_torsion_atom_site_label_2
_geom_torsion_atom_site_label_3
_geom_torsion_atom_site_label_4
_geom_torsion
F2 C15 C2' O3' -179.2(3)
F2 C15 C2' O1' 63.3(4)
F2 C15 C2' C9 -58.0(4)
F1 C15 C2' O3' -59.8(4)
F1 C15 C2' O1' -177.2(3)
F1 C15 C2' C9 61.5(4)
F3 C15 C2' O3' 60.0(4)
F3 C15 C2' O1' -57.5(4)
F3 C15 C2' C9 -178.8(3)
O1' C6' C7' C8' -61.5(4)
O1' C6' C5' C4' 57.7(4)
O7 C1 C2 N3 -168.4(3)
O7 C1 C2 C4' 67.4(4)
O6 C1 C2 N3 12.7(5)
O6 C1 C2 C4' -111.4(4)
N3 C2 C4' O3' -57.9(4)
N3 C2 C4' C5' 62.5(4)
C1 C2 C4' O3' 65.0(4)
C1 C2 C4' C5' -174.7(3)
C9 C14 C13 C12 1.0(6)
C9 C10 C11 C12 0.6(6)
C2' O3' C4' C5' 55.9(4)
C2' O3' C4' C2 -179.6(3)
C2' O1' C6' C7' 179.2(3)
C2' O1' C6' C5' -56.4(4)
C2' C9 C14 C13 -177.9(3)
C2' C9 C10 C11 177.1(3)
C9' C10' C11' C12' 0.0(6)
C9' C14' C13' C12' 0.8(7)
C14 C9 C2' O3' -153.2(3)
C14 C9 C2' O1' -23.9(5)
C14 C9 C2' C15 91.1(4)
C14 C9 C10 C11 0.2(5)
C10 C9 C2' O3' 29.9(5)
C10 C9 C2' O1' 159.2(3)
C10 C9 C2' C15 -85.8(4)
C10 C9 C14 C13 -1.0(5)
C6' O1' C2' O3' 53.4(4)
C6' O1' C2' C9 -75.8(4)
C6' O1' C2' C15 164.1(3)
C6' C7' C8' C9' -172.5(3)
C6' C5' C4' O3' -57.7(4)
C6' C5' C4' C2 -175.6(3)
C7' C6' C5' C4' 177.5(3)
C5' C6' C7' C8' 177.9(3)
C2 N3 C4 O5 1.9(6)
C4' O3' C2' O1' -53.2(4)
C4' O3' C2' C9 76.3(4)
C4' O3' C2' C15 -163.4(3)
C8' C9' C10' C11' -178.9(4)
C8' C9' C14' C13' 178.5(4)
C10' C9' C8' C7' -83.7(5)
C10' C9' C14' C13' -1.7(6)
C4 N3 C2 C1 126.1(4)
C4 N3 C2 C4' -111.2(4)
C14' C9' C8' C7' 96.2(5)
C14' C9' C10' C11' 1.3(6)
C11' C12' C13' C14' 0.5(7)
C13 C12 C11 C10 -0.6(6)
C11 C12 C13 C14 -0.2(6)
C13' C12' C11' C10' -0.9(6)
C8 O7 C1 O6 -1.1(5)
C8 O7 C1 C2 -179.9(3)
